data_2102003
loop_
_publ_author_name
'Christophe Muller'
'Jean-Louis Baudour'
'C\'edric Bedoya'
'Fran\,coise Bouree'
'Jean-Louis Soubeyroux'
'Marc Roubin'

_publ_section_title
;
 Octahedral deformations and cationic displacements in the
 ferroelectric PbHf~0.8~Ti~0.2~O~3~: a neutron powder diffraction study
 from 10 to 770K
;
_journal_issue 1
_journal_name_full 'Acta Crystallographica Section B'
_journal_page_first 27
_journal_page_last 38
_journal_paper_doi 10.1107/S0108768199011453
_journal_volume 56
_journal_year 2000
_chemical_formula_analytical PbHf~0.8~Ti~0.2~O~3~
_chemical_formula_structural PbHf~0.8~Ti~0.2~O~3~
_chemical_formula_sum 'Hf0.8 O3 Pb Ti0.2'
_chemical_formula_weight 407.52
_chemical_name_systematic 'lead hafnate titanate'
_space_group_IT_number 221
_symmetry_cell_setting cubic
_symmetry_space_group_name_Hall '-P 4 2 3'
_symmetry_space_group_name_H-M 'P m -3 m'
_cell_angle_alpha 90
_cell_angle_beta 90
_cell_angle_gamma 90
_cell_formula_units_Z 1
_cell_length_a 4.10720(10)
_cell_length_b 4.10720(10)
_cell_length_c 4.10720(10)
_cell_measurement_temperature 520
_cell_volume 69.285(3)
_computing_cell_refinement Fullprof
_computing_molecular_graphics 'CaRIne, version 3.0'
_computing_structure_refinement Fullprof
_diffrn_measurement_device_type 'Diffractometer in Debye-Scherrer geometry'
_diffrn_radiation_probe neutron
_diffrn_radiation_type neutron
_diffrn_radiation_wavelength 1.2251
_refine_ls_goodness_of_fit_all 2.37
_refine_ls_number_parameters 33
_refine_ls_number_reflns 39
_refine_ls_weighting_details 'w = 1/(\s^2^), \s^2^ = y'
_refine_ls_weighting_scheme sigma
_cod_data_source_file sh0134.cif
_cod_data_source_block 5
_cod_depositor_comments
;
The following automatic conversions were performed:
'_symmetry_cell_setting' value 'Cubic' changed to 'cubic' according to
'/home/saulius/struct/CIF-dictionaries/cif_core.dic' dictionary named
'cif_core.dic' version 2.4.1 from 2010-06-29.

Automatic conversion script
Id: cif_fix_enum 1527 2010-12-29 10:47:43Z saulius 

The following automatic conversions were performed:

'_symmetry_cell_setting' value 'Cubic' changed to 'cubic' according
to /home/saulius/struct/CIF-dictionaries/cif_core.dic dictionary
named 'cif_core.dic' version 2.4.1 from 2010-06-29.

Automatic conversion script
Id: cif_fix_values 1715 2011-07-08 13:25:40Z adriana 
;
_cod_original_cell_volume 69.280(10)
_cod_original_formula_sum 'Hf0.8 O3 Pb1 Ti0.2'
_cod_database_code 2102003

loop_
_symmetry_equiv_pos_as_xyz
+x,+y,+z
+z,+x,+y
+y,+z,+x
+x,+z,+y
+y,+x,+z
+z,+y,+x
+x,-y,-z
+z,-x,-y
+y,-z,-x
+x,-z,-y
+y,-x,-z
+z,-y,-x
-x,+y,-z
-z,+x,-y
-y,+z,-x
-x,+z,-y
-y,+x,-z
-z,+y,-x
-x,-y,+z
-z,-x,+y
-y,-z,+x
-x,-z,+y
-y,-x,+z
-z,-y,+x
-x,-y,-z
-z,-x,-y
-y,-z,-x
-x,-z,-y
-y,-x,-z
-z,-y,-x
-x,+y,+z
-z,+x,+y
-y,+z,+x
-x,+z,+y
-y,+x,+z
-z,+y,+x
+x,-y,+z
+z,-x,+y
+y,-z,+x
+x,-z,+y
+y,-x,+z
+z,-y,+x
+x,+y,-z
+z,+x,-y
+y,+z,-x
+x,+z,-y
+y,+x,-z
+z,+y,-x

loop_
_atom_site_label
_atom_site_fract_x
_atom_site_fract_y
_atom_site_fract_z
_atom_site_U_iso_or_equiv
_atom_site_adp_type
_atom_site_occupancy
Pb 0 0 0 .0553(5) Uiso 1
Hf .5 .5 .5 .0037(4) Uiso .8
Ti .5 .5 .5 .0037(4) Uiso .2
O .5 .5 0 .0346(4) Uequiv 1

loop_
_atom_type_symbol
Pb
Hf
Ti
O

loop_
_geom_bond_atom_site_label_1
_geom_bond_atom_site_label_2
_geom_bond_distance
Hf O 2.05
Ti O 2.05
O O 2.90
Pb O 2.90
